data_1514674
loop_
_publ_author_name
'Zhang, Gen'
'Ma, Yunxia'
'Wang, Shoulei'
'Kong, Weidong'
'Wang, Rui'

_publ_section_title
;
 Chiral organic contact ion pairs in metal-free catalytic enantioselective
 oxidative cross-dehydrogenative coupling of tertiary amines to ketones
;
_journal_issue 6
_journal_name_full 'Chemical Science'
_journal_page_first 2645
_journal_paper_doi 10.1039/c3sc50604e
_journal_volume 4
_journal_year 2013
_chemical_formula_moiety 'C20 H20 F N O S'
_chemical_formula_sum 'C20 H20 F N O S'
_chemical_formula_weight 341.43
_chemical_name_systematic
;
?
;
_space_group_crystal_system monoclinic
_space_group_IT_number 14
_space_group_name_Hall '-P 2yn'
_space_group_name_H-M_alt 'P 1 21/n 1'
_symmetry_space_group_name_Hall '-P 2yn'
_symmetry_space_group_name_H-M 'P 1 21/n 1'
_atom_sites_solution_hydrogens geom
_atom_sites_solution_primary iterative
_atom_sites_solution_secondary difmap
_audit_creation_date 2012-11-16
_audit_creation_method
;
Olex2 1.2
(compiled Nov 5 2012 18:22:26, GUI svn.r4372)
;
_cell_angle_alpha 90.00
_cell_angle_beta 93.806(3)
_cell_angle_gamma 90.00
_cell_formula_units_Z 4
_cell_length_a 6.7008(2)
_cell_length_b 14.8959(6)
_cell_length_c 16.9986(6)
_cell_measurement_reflns_used 2030
_cell_measurement_temperature 292.05(10)
_cell_measurement_theta_max 28.5363
_cell_measurement_theta_min 2.9811
_cell_volume 1692.96(10)
_computing_cell_refinement
;
CrysAlisPro, Agilent Technologies,
Version 1.171.36.20 (release 27-06-2012 CrysAlis171 .NET)
(compiled Jul 11 2012,15:38:31)
;
_computing_data_collection
;
CrysAlisPro, Agilent Technologies,
Version 1.171.36.20 (release 27-06-2012 CrysAlis171 .NET)
(compiled Jul 11 2012,15:38:31)
;
_computing_data_reduction
;
CrysAlisPro, Agilent Technologies,
Version 1.171.36.20 (release 27-06-2012 CrysAlis171 .NET)
(compiled Jul 11 2012,15:38:31)
;
_computing_molecular_graphics
;
O. V. Dolomanov, L. J. Bourhis, R. J. Gildea, J. A. K. Howard and H. Puschmann,
OLEX2: a complete structure solution, refinement and analysis program.
J. Appl. Cryst. (2009). 42, 339-341.
;
_computing_publication_material
;
O. V. Dolomanov, L. J. Bourhis, R. J. Gildea, J. A. K. Howard and H. Puschmann,
OLEX2: a complete structure solution, refinement and analysis program.
J. Appl. Cryst. (2009). 42, 339-341.
;
_computing_structure_refinement
;
SHELXL, G.M. Sheldrick, Acta Cryst.
(2008). A64, 112-122
;
_computing_structure_solution 'SUPERFLIP, J. Appl. Cryst. (2007) 40, 786-790'
_diffrn_ambient_temperature 292.05(10)
_diffrn_detector_area_resol_mean 16.0733
_diffrn_measured_fraction_theta_full 0.9981
_diffrn_measured_fraction_theta_max 0.9806
_diffrn_measurement_details
;
1 omega -92.00 -61.00 1.0000 25.0000
omega____ theta____ kappa____ phi______ frames
- -19.3492 -38.0000 -30.0000 31
2 omega 43.00 100.00 1.0000 25.0000
omega____ theta____ kappa____ phi______ frames
- 22.6305 -178.0000 -30.0000 57
3 omega 21.00 83.00 1.0000 25.0000
omega____ theta____ kappa____ phi______ frames
- 22.6305 57.0000 150.0000 62
4 omega 0.00 87.00 1.0000 25.0000
omega____ theta____ kappa____ phi______ frames
- 22.6305 57.0000 60.0000 87
;
_diffrn_measurement_device_type 'SuperNova, Dual, Cu at zero, Eos'
_diffrn_measurement_method '\w scans'
_diffrn_orient_matrix_UB_11 -0.0607504000
_diffrn_orient_matrix_UB_12 0.0313059000
_diffrn_orient_matrix_UB_13 0.0188153000
_diffrn_orient_matrix_UB_21 0.0290470000
_diffrn_orient_matrix_UB_22 -0.0194846000
_diffrn_orient_matrix_UB_23 0.0370814000
_diffrn_orient_matrix_UB_31 0.0819797000
_diffrn_orient_matrix_UB_32 0.0301351000
_diffrn_orient_matrix_UB_33 0.0044078000
_diffrn_radiation_monochromator mirror
_diffrn_radiation_type 'Mo K\a'
_diffrn_radiation_wavelength 0.7107
_diffrn_reflns_av_R_equivalents 0.0319
_diffrn_reflns_av_unetI/netI 0.0564
_diffrn_reflns_limit_h_max 8
_diffrn_reflns_limit_h_min -8
_diffrn_reflns_limit_k_max 16
_diffrn_reflns_limit_k_min -19
_diffrn_reflns_limit_l_max 8
_diffrn_reflns_limit_l_min -22
_diffrn_reflns_number 7271
_diffrn_reflns_theta_full 28.60
_diffrn_reflns_theta_max 28.60
_diffrn_reflns_theta_min 2.99
_diffrn_source 'SuperNova (Mo) X-ray Source'
_exptl_absorpt_coefficient_mu 0.207
_exptl_absorpt_correction_T_max 1.00000
_exptl_absorpt_correction_T_min 0.87860
_exptl_absorpt_correction_type multi-scan
_exptl_absorpt_process_details
;
CrysAlisPro, Agilent Technologies,
Version 1.171.36.20 (release 27-06-2012 CrysAlis171 .NET)
(compiled Jul 11 2012,15:38:31)
Empirical absorption correction using spherical harmonics,
implemented in SCALE3 ABSPACK scaling algorithm.
;
_exptl_crystal_colour 'clear light yellow'
_exptl_crystal_density_diffrn 1.340
_exptl_crystal_density_method 'not measured'
_exptl_crystal_description block
_exptl_crystal_F_000 720
_exptl_crystal_size_max 0.32
_exptl_crystal_size_mid 0.28
_exptl_crystal_size_min 0.25
_refine_diff_density_max 0.193
_refine_diff_density_min -0.313
_refine_diff_density_rms 0.049
_refine_ls_extinction_method none
_refine_ls_goodness_of_fit_ref 1.014
_refine_ls_hydrogen_treatment constr
_refine_ls_matrix_type full
_refine_ls_number_parameters 217
_refine_ls_number_reflns 3798
_refine_ls_number_restraints 0
_refine_ls_restrained_S_all 1.014
_refine_ls_R_factor_all 0.0842
_refine_ls_R_factor_gt 0.0540
_refine_ls_shift/su_max 0.000
_refine_ls_shift/su_mean 0.000
_refine_ls_structure_factor_coef Fsqd
_refine_ls_weighting_details 'calc w=1/[\s^2^(Fo^2^)+(0.1000P)^2^+0.0000P] where P=(Fo^2^+2Fc^2^)/3'
_refine_ls_weighting_scheme calc
_refine_ls_wR_factor_gt 0.1522
_refine_ls_wR_factor_ref 0.1823
_reflns_number_gt 2638
_reflns_number_total 3798
_reflns_threshold_expression >2sigma(I)
_cod_data_source_file c3sc50604e.txt
_cod_data_source_block exp_444
_cod_original_cell_volume 1692.96(11)
_cod_database_code 1514674
_reflns_odcompleteness_completeness 99.81
_reflns_odcompleteness_iscentric 1
_reflns_odcompleteness_theta 26.32
_olex2_refinement_description
;
1. Fixed Uiso
At 1.2 times of:
H1 of C1, H4 of C4, H3 of C3, H5 of C5, H6 of C6, {H8A,H8B} of C8, {H9A,
H9B} of C9, H12 of C12, H13 of C13, H14 of C14, H15 of C15, H16 of C16, {H19A,
H19B} of C19, {H20A,H20B} of C20, {H21A,H21B} of C21
2.a Ternary CH refined with riding coordinates:
C1(H1), C16(H16)
2.b Secondary CH2 refined with riding coordinates:
C8(H8A,H8B), C9(H9A,H9B), C19(H19A,H19B), C20(H20A,H20B), C21(H21A,H21B)
2.c Aromatic/amide H refined with riding coordinates:
C3(H3), C4(H4), C5(H5), C6(H6), C12(H12), C13(H13), C14(H14), C15(H15)
;

loop_
_space_group_symop_id
_space_group_symop_operation_xyz
1 'x, y, z'
2 '-x+1/2, y+1/2, -z+1/2'
3 '-x, -y, -z'
4 'x-1/2, -y-1/2, z-1/2'

loop_
_atom_site_label
_atom_site_type_symbol
_atom_site_fract_x
_atom_site_fract_y
_atom_site_fract_z
_atom_site_U_iso_or_equiv
_atom_site_adp_type
_atom_site_occupancy
_atom_site_symmetry_multiplicity
_atom_site_calc_flag
_atom_site_refinement_flags
S1 S 1.01518(10) 0.40541(5) 0.91710(4) 0.0479(2) Uani 1 1 d .
F1 F 0.4398(2) 0.43773(12) 0.60062(10) 0.0565(5) Uani 1 1 d .
O2 O 0.4703(3) 0.52744(14) 0.83560(14) 0.0635(6) Uani 1 1 d .
N1 N 0.5319(3) 0.34144(13) 0.73512(11) 0.0319(5) Uani 1 1 d .
C1 C 0.6411(3) 0.31207(15) 0.80837(13) 0.0300(5) Uani 1 1 d .
H1 H 0.7839 0.3119 0.7991 0.036 Uiso 1 1 calc R
C2 C 0.5863(3) 0.21841(16) 0.83404(13) 0.0316(5) Uani 1 1 d .
C3 C 0.7162(4) 0.16935(17) 0.88508(15) 0.0382(6) Uani 1 1 d .
H3 H 0.8394 0.1939 0.9019 0.046 Uiso 1 1 calc R
C4 C 0.6658(4) 0.08514(18) 0.91115(17) 0.0474(7) Uani 1 1 d .
H4 H 0.7528 0.0542 0.9464 0.057 Uiso 1 1 calc R
C5 C 0.4849(4) 0.04680(19) 0.88470(17) 0.0504(7) Uani 1 1 d .
H5 H 0.4497 -0.0098 0.9021 0.060 Uiso 1 1 calc R
C6 C 0.3578(4) 0.09356(18) 0.83222(16) 0.0441(6) Uani 1 1 d .
H6 H 0.2376 0.0674 0.8138 0.053 Uiso 1 1 calc R
C7 C 0.4056(3) 0.17898(17) 0.80624(14) 0.0358(6) Uani 1 1 d .
C8 C 0.2685(4) 0.2261(2) 0.74593(17) 0.0479(7) Uani 1 1 d .
H8A H 0.1319 0.2199 0.7608 0.058 Uiso 1 1 calc R
H8B H 0.2774 0.1966 0.6954 0.058 Uiso 1 1 calc R
C9 C 0.3149(3) 0.32479(17) 0.73670(15) 0.0398(6) Uani 1 1 d .
H9A H 0.2478 0.3468 0.6882 0.048 Uiso 1 1 calc R
H9B H 0.2633 0.3579 0.7801 0.048 Uiso 1 1 calc R
C10 C 0.6171(3) 0.31794(15) 0.66403(13) 0.0311(5) Uani 1 1 d .
C11 C 0.5715(4) 0.36834(17) 0.59614(15) 0.0382(6) Uani 1 1 d .
C12 C 0.6561(4) 0.35444(19) 0.52625(15) 0.0437(6) Uani 1 1 d .
H12 H 0.6207 0.3903 0.4827 0.052 Uiso 1 1 calc R
C13 C 0.7943(4) 0.2867(2) 0.52103(15) 0.0469(7) Uani 1 1 d .
H13 H 0.8535 0.2764 0.4739 0.056 Uiso 1 1 calc R
C14 C 0.8438(4) 0.23454(19) 0.58575(16) 0.0458(7) Uani 1 1 d .
H14 H 0.9362 0.1884 0.5823 0.055 Uiso 1 1 calc R
C15 C 0.7572(4) 0.25001(17) 0.65676(15) 0.0377(6) Uani 1 1 d .
H15 H 0.7937 0.2142 0.7002 0.045 Uiso 1 1 calc R
C16 C 0.6075(4) 0.38460(17) 0.87206(14) 0.0352(6) Uani 1 1 d .
H16 H 0.4749 0.3751 0.8916 0.042 Uiso 1 1 calc R
C18 C 0.6100(4) 0.47637(17) 0.83390(15) 0.0399(6) Uani 1 1 d .
C19 C 0.8036(4) 0.50413(17) 0.80009(15) 0.0403(6) Uani 1 1 d .
H19A H 0.7868 0.5620 0.7743 0.048 Uiso 1 1 calc R
H19B H 0.8402 0.4605 0.7612 0.048 Uiso 1 1 calc R
C20 C 0.9697(4) 0.5101(2) 0.86683(17) 0.0486(7) Uani 1 1 d .
H20A H 0.9327 0.5549 0.9047 0.058 Uiso 1 1 calc R
H20B H 1.0923 0.5299 0.8450 0.058 Uiso 1 1 calc R
C21 C 0.7625(4) 0.38357(19) 0.94320(15) 0.0422(6) Uani 1 1 d .
H21A H 0.7587 0.3254 0.9687 0.051 Uiso 1 1 calc R
H21B H 0.7255 0.4284 0.9809 0.051 Uiso 1 1 calc R

loop_
_atom_site_aniso_label
_atom_site_aniso_U_11
_atom_site_aniso_U_22
_atom_site_aniso_U_33
_atom_site_aniso_U_23
_atom_site_aniso_U_13
_atom_site_aniso_U_12
S1 0.0414(4) 0.0558(5) 0.0455(4) -0.0042(3) -0.0047(3) 0.0033(3)
F1 0.0641(10) 0.0565(11) 0.0495(10) 0.0142(8) 0.0075(8) 0.0282(8)
O2 0.0498(11) 0.0495(13) 0.0903(17) -0.0070(11) -0.0019(11) 0.0129(10)
N1 0.0302(10) 0.0364(11) 0.0293(10) 0.0003(8) 0.0029(8) 0.0032(8)
C1 0.0278(11) 0.0328(12) 0.0293(12) 0.0001(9) 0.0019(9) 0.0001(9)
C2 0.0330(12) 0.0333(13) 0.0288(12) -0.0015(10) 0.0037(9) 0.0005(10)
C3 0.0374(13) 0.0386(14) 0.0377(14) 0.0015(11) -0.0040(10) 0.0005(11)
C4 0.0587(17) 0.0399(16) 0.0428(16) 0.0051(12) -0.0019(12) 0.0017(13)
C5 0.0655(18) 0.0370(16) 0.0496(17) 0.0019(13) 0.0108(14) -0.0107(13)
C6 0.0463(15) 0.0441(16) 0.0422(15) -0.0039(12) 0.0044(11) -0.0158(12)
C7 0.0330(12) 0.0416(15) 0.0332(13) -0.0037(10) 0.0053(9) -0.0050(10)
C8 0.0337(13) 0.0598(19) 0.0494(16) 0.0041(13) -0.0036(11) -0.0064(12)
C9 0.0307(12) 0.0491(16) 0.0396(14) 0.0006(12) 0.0023(10) 0.0054(11)
C10 0.0325(12) 0.0321(13) 0.0287(12) 0.0005(9) 0.0008(9) -0.0021(9)
C11 0.0393(13) 0.0385(14) 0.0364(13) 0.0002(11) -0.0002(10) 0.0057(11)
C12 0.0532(15) 0.0479(16) 0.0299(13) 0.0038(11) 0.0012(11) 0.0023(13)
C13 0.0578(17) 0.0521(17) 0.0323(14) -0.0037(12) 0.0135(12) -0.0019(14)
C14 0.0504(15) 0.0427(16) 0.0454(16) -0.0037(12) 0.0118(12) 0.0082(12)
C15 0.0411(14) 0.0363(14) 0.0362(14) 0.0044(10) 0.0059(11) 0.0047(10)
C16 0.0348(12) 0.0368(14) 0.0344(13) -0.0040(10) 0.0063(10) -0.0036(10)
C18 0.0397(13) 0.0348(13) 0.0443(15) -0.0085(11) -0.0047(11) 0.0026(11)
C19 0.0481(15) 0.0311(13) 0.0418(15) 0.0057(11) 0.0032(11) -0.0040(11)
C20 0.0407(14) 0.0511(17) 0.0543(18) -0.0036(13) 0.0060(12) -0.0107(13)
C21 0.0524(16) 0.0450(15) 0.0294(13) -0.0041(11) 0.0037(11) -0.0050(12)

loop_
_atom_type_symbol
_atom_type_description
_atom_type_scat_dispersion_real
_atom_type_scat_dispersion_imag
_atom_type_scat_source
C C 0.0033 0.0016 'International Tables Vol C Tables 4.2.6.8 and 6.1.1.4'
H H 0.0000 0.0000 'International Tables Vol C Tables 4.2.6.8 and 6.1.1.4'
N N 0.0061 0.0033 'International Tables Vol C Tables 4.2.6.8 and 6.1.1.4'
O O 0.0106 0.0060 'International Tables Vol C Tables 4.2.6.8 and 6.1.1.4'
S S 0.1246 0.1234 'International Tables Vol C Tables 4.2.6.8 and 6.1.1.4'
F F 0.0171 0.0103 'International Tables Vol C Tables 4.2.6.8 and 6.1.1.4'

loop_
_geom_angle_atom_site_label_1
_geom_angle_atom_site_label_2
_geom_angle_atom_site_label_3
_geom_angle
C20 S1 C21 98.10(13)
C1 N1 C9 111.72(18)
C10 N1 C1 116.38(18)
C10 N1 C9 115.30(19)
N1 C1 H1 107.5
N1 C1 C2 113.72(19)
N1 C1 C16 107.23(18)
C2 C1 H1 107.5
C2 C1 C16 112.97(19)
C16 C1 H1 107.5
C3 C2 C1 120.6(2)
C3 C2 C7 118.7(2)
C7 C2 C1 120.7(2)
C2 C3 H3 119.3
C4 C3 C2 121.3(2)
C4 C3 H3 119.3
C3 C4 H4 120.1
C3 C4 C5 119.8(3)
C5 C4 H4 120.1
C4 C5 H5 120.3
C6 C5 C4 119.4(3)
C6 C5 H5 120.3
C5 C6 H6 119.3
C5 C6 C7 121.4(2)
C7 C6 H6 119.3
C2 C7 C8 120.7(2)
C6 C7 C2 119.3(2)
C6 C7 C8 120.0(2)
C7 C8 H8A 108.8
C7 C8 H8B 108.8
C7 C8 C9 113.8(2)
H8A C8 H8B 107.7
C9 C8 H8A 108.8
C9 C8 H8B 108.8
N1 C9 C8 112.0(2)
N1 C9 H9A 109.2
N1 C9 H9B 109.2
C8 C9 H9A 109.2
C8 C9 H9B 109.2
H9A C9 H9B 107.9
C11 C10 N1 119.7(2)
C15 C10 N1 124.7(2)
C15 C10 C11 115.5(2)
F1 C11 C10 118.0(2)
F1 C11 C12 118.1(2)
C12 C11 C10 123.9(2)
C11 C12 H12 120.4
C11 C12 C13 119.1(2)
C13 C12 H12 120.4
C12 C13 H13 120.2
C14 C13 C12 119.5(2)
C14 C13 H13 120.2
C13 C14 H14 119.7
C13 C14 C15 120.6(2)
C15 C14 H14 119.7
C10 C15 C14 121.3(2)
C10 C15 H15 119.3
C14 C15 H15 119.3
C1 C16 H16 108.2
C18 C16 C1 108.82(19)
C18 C16 H16 108.2
C18 C16 C21 108.6(2)
C21 C16 C1 114.7(2)
C21 C16 H16 108.2
O2 C18 C16 121.9(2)
O2 C18 C19 121.5(2)
C19 C18 C16 116.4(2)
C18 C19 H19A 109.8
C18 C19 H19B 109.8
C18 C19 C20 109.4(2)
H19A C19 H19B 108.2
C20 C19 H19A 109.8
C20 C19 H19B 109.8
S1 C20 H20A 109.0
S1 C20 H20B 109.0
C19 C20 S1 113.11(19)
C19 C20 H20A 109.0
C19 C20 H20B 109.0
H20A C20 H20B 107.8
S1 C21 H21A 108.9
S1 C21 H21B 108.9
C16 C21 S1 113.52(17)
C16 C21 H21A 108.9
C16 C21 H21B 108.9
H21A C21 H21B 107.7

loop_
_geom_bond_atom_site_label_1
_geom_bond_atom_site_label_2
_geom_bond_distance
S1 C20 1.795(3)
S1 C21 1.808(3)
F1 C11 1.365(3)
O2 C18 1.208(3)
N1 C1 1.468(3)
N1 C9 1.477(3)
N1 C10 1.414(3)
C1 H1 0.9800
C1 C2 1.514(3)
C1 C16 1.556(3)
C2 C3 1.395(3)
C2 C7 1.400(3)
C3 H3 0.9300
C3 C4 1.380(4)
C4 H4 0.9300
C4 C5 1.387(4)
C5 H5 0.9300
C5 C6 1.380(4)
C6 H6 0.9300
C6 C7 1.391(4)
C7 C8 1.504(4)
C8 H8A 0.9700
C8 H8B 0.9700
C8 C9 1.514(4)
C9 H9A 0.9700
C9 H9B 0.9700
C10 C11 1.393(3)
C10 C15 1.391(3)
C11 C12 1.366(3)
C12 H12 0.9300
C12 C13 1.376(4)
C13 H13 0.9300
C13 C14 1.370(4)
C14 H14 0.9300
C14 C15 1.393(3)
C15 H15 0.9300
C16 H16 0.9800
C16 C18 1.514(4)
C16 C21 1.541(3)
C18 C19 1.511(3)
C19 H19A 0.9700
C19 H19B 0.9700
C19 C20 1.538(4)
C20 H20A 0.9700
C20 H20B 0.9700
C21 H21A 0.9700
C21 H21B 0.9700

loop_
_geom_torsion_atom_site_label_1
_geom_torsion_atom_site_label_2
_geom_torsion_atom_site_label_3
_geom_torsion_atom_site_label_4
_geom_torsion
F1 C11 C12 C13 177.9(2)
O2 C18 C19 C20 111.6(3)
N1 C1 C2 C3 158.7(2)
N1 C1 C2 C7 -20.5(3)
N1 C1 C16 C18 -38.3(2)
N1 C1 C16 C21 -160.22(19)
N1 C10 C11 F1 -2.0(3)
N1 C10 C11 C12 175.6(2)
N1 C10 C15 C14 -175.9(2)
C1 N1 C9 C8 -60.7(3)
C1 N1 C10 C11 -156.2(2)
C1 N1 C10 C15 19.3(3)
C1 C2 C3 C4 177.8(2)
C1 C2 C7 C6 -178.7(2)
C1 C2 C7 C8 4.3(3)
C1 C16 C18 O2 122.4(3)
C1 C16 C18 C19 -63.0(3)
C1 C16 C21 S1 61.8(3)
C2 C1 C16 C18 -164.40(19)
C2 C1 C16 C21 73.7(3)
C2 C3 C4 C5 1.8(4)
C2 C7 C8 C9 -15.7(3)
C3 C2 C7 C6 2.1(3)
C3 C2 C7 C8 -174.9(2)
C3 C4 C5 C6 0.2(4)
C4 C5 C6 C7 -1.1(4)
C5 C6 C7 C2 -0.1(4)
C5 C6 C7 C8 176.9(3)
C6 C7 C8 C9 167.3(2)
C7 C2 C3 C4 -3.0(4)
C7 C8 C9 N1 43.3(3)
C9 N1 C1 C2 48.2(3)
C9 N1 C1 C16 -77.4(2)
C9 N1 C10 C11 70.0(3)
C9 N1 C10 C15 -114.4(3)
C10 N1 C1 C2 -87.1(2)
C10 N1 C1 C16 147.27(19)
C10 N1 C9 C8 75.2(3)
C10 C11 C12 C13 0.3(4)
C11 C10 C15 C14 -0.1(4)
C11 C12 C13 C14 0.2(4)
C12 C13 C14 C15 -0.6(4)
C13 C14 C15 C10 0.6(4)
C15 C10 C11 F1 -177.9(2)
C15 C10 C11 C12 -0.3(4)
C16 C1 C2 C3 -78.8(3)
C16 C1 C2 C7 102.1(2)
C16 C18 C19 C20 -63.0(3)
C18 C16 C21 S1 -60.2(2)
C18 C19 C20 S1 60.6(3)
C20 S1 C21 C16 54.8(2)
C21 S1 C20 C19 -54.6(2)
C21 C16 C18 O2 -112.0(3)
C21 C16 C18 C19 62.5(3)
